data_1569846
loop_
_publ_author_name
'Rauber, Daniel'
'Philippi, Frederik'
'Schroeder, Daniel'
'Morgenstern, Bernd'
'White, Andrew J. P.'
'Jochum, Marlon'
'Welton, Tom'
'Kay, Christopher W. M.'

_publ_section_title
;
 Room temperature ionic liquids with two symmetric ions.
;
_journal_issue 37
_journal_name_full 'Chemical science'
_journal_page_first 10340
_journal_page_last 10346
_journal_paper_doi 10.1039/d3sc03240j
_journal_volume 14
_journal_year 2023
_chemical_formula_moiety 'C20 H44 P, B F4'
_chemical_formula_sum 'C20 H44 B F4 P'
_chemical_formula_weight 402.33
_space_group_crystal_system orthorhombic
_space_group_IT_number 54
_space_group_name_Hall '-P 2a 2ac'
_space_group_name_H-M_alt 'P c c a'
_atom_sites_solution_hydrogens geom
_atom_sites_solution_primary direct
_atom_sites_solution_secondary difmap
_audit_creation_method SHELXL-2018/3
_audit_update_record
;
2023-05-05 deposited with the CCDC.	2023-09-08 downloaded from the CCDC.
;
_cell_angle_alpha 90
_cell_angle_beta 90
_cell_angle_gamma 90
_cell_formula_units_Z 4
_cell_length_a 23.535(4)
_cell_length_b 10.8949(17)
_cell_length_c 9.5632(15)
_cell_measurement_reflns_used 4694
_cell_measurement_temperature 143(2)
_cell_measurement_theta_max 27.14
_cell_measurement_theta_min 2.55
_cell_volume 2452.1(7)
_computing_cell_refinement 'SAINT  (Bruker, 2019)'
_computing_data_collection 'APEX 4 (Bruker, 2021)'
_computing_data_reduction 'SAINT  (Bruker, 2019)'
_computing_molecular_graphics 'SHELXL-2018/3 (Sheldrick, 2018)'
_computing_publication_material 'CIFTAB-2014 (Sheldrick, G. M.)'
_computing_structure_refinement
;
SHELXL-2018/3 (Sheldrick, 2018),                                              
SHELXLe Rev 1000 (Huebschle et al., 2011)
;
_computing_structure_solution 'SHELXT 2018/2 (Sheldrick, 2018)'
_diffrn_ambient_temperature 143(2)
_diffrn_measured_fraction_theta_full 0.982
_diffrn_measured_fraction_theta_max 0.980
_diffrn_measurement_device_type 'Bruker AXS D8 Venture, Photon II'
_diffrn_measurement_method '\f and \w scans'
_diffrn_radiation_type MoK\a
_diffrn_radiation_wavelength 0.71073
_diffrn_reflns_av_R_equivalents 0.0702
_diffrn_reflns_av_unetI/netI 0.0346
_diffrn_reflns_Laue_measured_fraction_full 0.982
_diffrn_reflns_Laue_measured_fraction_max 0.980
_diffrn_reflns_limit_h_max 28
_diffrn_reflns_limit_h_min -28
_diffrn_reflns_limit_k_max 12
_diffrn_reflns_limit_k_min -13
_diffrn_reflns_limit_l_max 11
_diffrn_reflns_limit_l_min -11
_diffrn_reflns_number 19707
_diffrn_reflns_point_group_measured_fraction_full 0.982
_diffrn_reflns_point_group_measured_fraction_max 0.980
_diffrn_reflns_theta_full 25.242
_diffrn_reflns_theta_max 25.677
_diffrn_reflns_theta_min 2.548
_diffrn_source 'INCOATEC I\^A?S microfocus sealed tube'
_exptl_absorpt_coefficient_mu 0.144
_exptl_absorpt_correction_T_max 0.7455
_exptl_absorpt_correction_T_min 0.5928
_exptl_absorpt_correction_type multi-scan
_exptl_absorpt_process_details
;
 SADABS 2016/2: Krause, L., Herbst-Irmer, R., Sheldrick G.M. & Stalke D.,
 J. Appl. Cryst. 48 (2015) 3-10
;
_exptl_crystal_colour colourless
_exptl_crystal_density_diffrn 1.090
_exptl_crystal_density_meas ?
_exptl_crystal_description plate
_exptl_crystal_F_000 880
_exptl_crystal_size_max 0.400
_exptl_crystal_size_mid 0.400
_exptl_crystal_size_min 0.040
_refine_diff_density_max 0.192
_refine_diff_density_min -0.349
_refine_diff_density_rms 0.046
_refine_ls_extinction_method none
_refine_ls_goodness_of_fit_ref 1.219
_refine_ls_hydrogen_treatment constr
_refine_ls_matrix_type full
_refine_ls_number_parameters 176
_refine_ls_number_reflns 2289
_refine_ls_number_restraints 66
_refine_ls_restrained_S_all 1.203
_refine_ls_R_factor_all 0.0907
_refine_ls_R_factor_gt 0.0679
_refine_ls_shift/su_max 0.000
_refine_ls_shift/su_mean 0.000
_refine_ls_structure_factor_coef Fsqd
_refine_ls_weighting_details 'w=1/[\s^2^(Fo^2^)+(0.0201P)^2^+3.2134P] where P=(Fo^2^+2Fc^2^)/3'
_refine_ls_weighting_scheme calc
_refine_ls_wR_factor_gt 0.1367
_refine_ls_wR_factor_ref 0.1476
_reflns_Friedel_coverage 0.000
_reflns_number_gt 1757
_reflns_number_total 2289
_reflns_threshold_expression 'I > 2\s(I)'
_cod_data_source_file d3sc03240j3.cif
_cod_data_source_block 5209_a
_cod_depositor_comments
;
The following automatic conversions were performed:

data item '_exptl_crystal_density_meas' value 'not measured' was
changed to '?' -- the value is perceived as not measured.

Automatic conversion script
Id: cif_fix_values 8170 2020-07-09 18:12:32Z antanas 

 Adding full bibliography for 1569843--1569847.cif.
;
_cod_database_code 1569846
_shelx_shelxl_version_number 2018/3
_shelx_space_group_comment
;
The symmetry employed for this shelxl refinement is uniquely defined
by the following loop, which should always be used as a source of
symmetry information in preference to the above space-group names.
They are only intended as comments.
;
_shelx_estimated_absorpt_t_min 0.945
_shelx_estimated_absorpt_t_max 0.994

loop_
_space_group_symop_operation_xyz
'x, y, z'
'-x+1/2, -y, z'
'-x, y, -z+1/2'
'x+1/2, -y, -z+1/2'
'-x, -y, -z'
'x-1/2, y, -z'
'x, -y, z-1/2'
'-x-1/2, y, z-1/2'

loop_
_atom_site_label
_atom_site_type_symbol
_atom_site_fract_x
_atom_site_fract_y
_atom_site_fract_z
_atom_site_U_iso_or_equiv
_atom_site_adp_type
_atom_site_occupancy
_atom_site_site_symmetry_order
_atom_site_calc_flag
_atom_site_refinement_flags_posn
_atom_site_refinement_flags_adp
_atom_site_refinement_flags_occupancy
_atom_site_disorder_assembly
_atom_site_disorder_group
P1 P 0.500000 0.75789(10) 0.750000 0.0301(3) Uani 1 2 d S T P . .
C1 C 0.53772(11) 0.6641(3) 0.6264(3) 0.0330(7) Uani 1 1 d . . . . .
H1A H 0.510553 0.606504 0.582357 0.040 Uiso 1 1 calc R U . . .
H1B H 0.553172 0.717512 0.551794 0.040 Uiso 1 1 calc R U . . .
C2 C 0.58672(12) 0.5899(3) 0.6905(3) 0.0336(7) Uani 1 1 d . . . . .
H2A H 0.614273 0.646735 0.734373 0.040 Uiso 1 1 calc R U . . .
H2B H 0.571621 0.535213 0.764315 0.040 Uiso 1 1 calc R U . . .
C3 C 0.61695(11) 0.5131(3) 0.5800(3) 0.0344(7) Uani 1 1 d . . . . .
H3A H 0.589518 0.454439 0.538861 0.041 Uiso 1 1 calc R U . . .
H3B H 0.630342 0.567829 0.504206 0.041 Uiso 1 1 calc R U . . .
C4 C 0.66725(13) 0.4423(3) 0.6381(3) 0.0427(8) Uani 1 1 d . . . . .
H4A H 0.653960 0.388988 0.715322 0.051 Uiso 1 1 calc R U . . .
H4B H 0.695023 0.501152 0.677480 0.051 Uiso 1 1 calc R U . . .
C5 C 0.69680(14) 0.3635(3) 0.5290(3) 0.0511(9) Uani 1 1 d . . . . .
H5A H 0.730227 0.324327 0.570810 0.077 Uiso 1 1 calc R U . . .
H5B H 0.708688 0.415071 0.450367 0.077 Uiso 1 1 calc R U . . .
H5C H 0.670530 0.300144 0.495564 0.077 Uiso 1 1 calc R U . . .
C6 C 0.54904(11) 0.8521(3) 0.8450(3) 0.0333(7) Uani 1 1 d . . . . .
H6A H 0.527061 0.909709 0.904050 0.040 Uiso 1 1 calc R U . . .
H6B H 0.571351 0.798796 0.908356 0.040 Uiso 1 1 calc R U . . .
C7 C 0.59051(11) 0.9267(3) 0.7553(3) 0.0350(6) Uani 1 1 d . . . . .
H7A H 0.612907 0.870366 0.695617 0.042 Uiso 1 1 calc R U . . .
H7B H 0.568866 0.982498 0.693323 0.042 Uiso 1 1 calc R U . . .
C8 C 0.63066(12) 1.0017(3) 0.8467(3) 0.0399(7) Uani 1 1 d . . . . .
H8A H 0.607872 1.055691 0.908285 0.048 Uiso 1 1 calc R U . . .
H8B H 0.652562 0.945138 0.907171 0.048 Uiso 1 1 calc R U . . .
C9 C 0.67181(13) 1.0800(3) 0.7636(3) 0.0481(8) Uani 1 1 d . . . . .
H9A H 0.650091 1.133638 0.699428 0.058 Uiso 1 1 calc R U . . .
H9B H 0.696238 1.025910 0.706142 0.058 Uiso 1 1 calc R U . . .
C10 C 0.70925(15) 1.1593(4) 0.8572(4) 0.0624(11) Uani 1 1 d . . . . .
H10A H 0.735991 1.205901 0.799236 0.094 Uiso 1 1 calc R U . . .
H10B H 0.730433 1.106729 0.921921 0.094 Uiso 1 1 calc R U . . .
H10C H 0.685404 1.216332 0.910431 0.094 Uiso 1 1 calc R U . . .
B1 B 0.500000 0.2410(6) 0.750000 0.0520(14) Uani 1 2 d S T P . .
F1_1 F 0.5562(6) 0.2623(14) 0.703(3) 0.095(9) Uani 0.283(11) 1 d D . P A -1
F2_1 F 0.4791(11) 0.162(2) 0.636(3) 0.071(10) Uani 0.283(11) 1 d D . P A -1
F3_1 F 0.5068(13) 0.153(2) 0.860(3) 0.062(10) Uani 0.283(11) 1 d D . P A -1
F4_1 F 0.4713(9) 0.3268(14) 0.773(3) 0.133(9) Uani 0.283(11) 1 d D . P A -1
F1_2 F 0.5566(6) 0.2626(19) 0.800(2) 0.074(6) Uani 0.217(11) 1 d D . P A -2
F2_2 F 0.4883(12) 0.3700(13) 0.6955(19) 0.075(6) Uani 0.217(11) 1 d D . P A -2
F3_2 F 0.4984(13) 0.172(2) 0.646(2) 0.062(11) Uani 0.217(11) 1 d D . P A -2
F4_2 F 0.4660(10) 0.229(3) 0.8566(14) 0.087(10) Uani 0.217(11) 1 d D . P A -2

loop_
_atom_site_aniso_label
_atom_site_aniso_U_11
_atom_site_aniso_U_22
_atom_site_aniso_U_33
_atom_site_aniso_U_23
_atom_site_aniso_U_13
_atom_site_aniso_U_12
P1 0.0330(5) 0.0322(6) 0.0251(5) 0.000 0.0000(4) 0.000
C1 0.0369(15) 0.0379(18) 0.0242(13) 0.0000(12) -0.0006(11) 0.0021(13)
C2 0.0431(15) 0.0295(16) 0.0280(13) 0.0014(12) -0.0008(12) 0.0034(13)
C3 0.0441(15) 0.0327(17) 0.0262(14) -0.0013(13) 0.0022(12) 0.0025(13)
C4 0.0482(17) 0.0405(19) 0.0394(17) -0.0062(14) 0.0010(14) 0.0086(14)
C5 0.0527(19) 0.052(2) 0.049(2) -0.0103(17) 0.0057(16) 0.0106(16)
C6 0.0389(15) 0.0347(17) 0.0264(14) -0.0005(12) -0.0013(11) -0.0011(13)
C7 0.0378(14) 0.0355(16) 0.0317(14) -0.0003(14) -0.0006(13) -0.0041(12)
C8 0.0427(15) 0.0374(18) 0.0395(16) -0.0027(14) -0.0072(13) -0.0050(14)
C9 0.0504(18) 0.044(2) 0.0499(19) 0.0032(17) -0.0087(15) -0.0143(15)
C10 0.061(2) 0.050(2) 0.077(3) 0.002(2) -0.0230(19) -0.0178(18)
B1 0.056(3) 0.063(4) 0.037(3) 0.000 -0.001(3) 0.000
F1_1 0.071(9) 0.078(11) 0.13(2) 0.044(15) 0.009(10) -0.031(7)
F2_1 0.100(16) 0.072(16) 0.040(11) 0.012(9) -0.038(10) -0.051(13)
F3_1 0.10(2) 0.058(13) 0.032(12) 0.001(9) 0.025(11) -0.026(15)
F4_1 0.16(2) 0.049(12) 0.19(3) -0.002(19) 0.03(2) 0.073(14)
F1_2 0.064(8) 0.117(16) 0.041(8) -0.006(9) -0.010(6) 0.019(9)
F2_2 0.130(14) 0.036(9) 0.059(7) 0.004(6) -0.018(8) 0.016(10)
F3_2 0.09(3) 0.057(14) 0.040(11) -0.010(9) -0.042(16) -0.004(17)
F4_2 0.095(18) 0.14(3) 0.023(7) -0.007(10) 0.016(9) -0.057(17)

loop_
_atom_type_symbol
_atom_type_description
_atom_type_scat_dispersion_real
_atom_type_scat_dispersion_imag
_atom_type_scat_source
C C 0.0033 0.0016 'International Tables Vol C Tables 4.2.6.8 and 6.1.1.4'
H H 0.0000 0.0000 'International Tables Vol C Tables 4.2.6.8 and 6.1.1.4'
B B 0.0013 0.0007 'International Tables Vol C Tables 4.2.6.8 and 6.1.1.4'
F F 0.0171 0.0103 'International Tables Vol C Tables 4.2.6.8 and 6.1.1.4'
P P 0.1023 0.0942 'International Tables Vol C Tables 4.2.6.8 and 6.1.1.4'

loop_
_geom_angle_atom_site_label_1
_geom_angle_atom_site_label_2
_geom_angle_atom_site_label_3
_geom_angle
_geom_angle_site_symmetry_1
_geom_angle_site_symmetry_3
_geom_angle_publ_flag
C6 P1 C6 110.1(2) 3_656 . ?
C6 P1 C1 108.08(12) 3_656 . ?
C6 P1 C1 109.94(13) . . ?
C6 P1 C1 109.94(13) 3_656 3_656 ?
C6 P1 C1 108.09(12) . 3_656 ?
C1 P1 C1 110.7(2) . 3_656 ?
C2 C1 P1 114.08(18) . . ?
C3 C2 C1 111.3(2) . . ?
C4 C3 C2 112.9(2) . . ?
C3 C4 C5 113.1(3) . . ?
C7 C6 P1 115.46(19) . . ?
C8 C7 C6 111.0(2) . . ?
C9 C8 C7 113.4(3) . . ?
C8 C9 C10 112.4(3) . . ?
F3_2 B1 F4_2 123.2(15) . . ?
F4_1 B1 F1_1 117.8(14) . . ?
F4_1 B1 F3_1 117.3(14) . . ?
F1_1 B1 F3_1 103.8(13) . . ?
F3_2 B1 F1_2 113.0(14) . . ?
F4_2 B1 F1_2 109.1(7) . . ?
F4_1 B1 F2_1 114.4(15) . . ?
F1_1 B1 F2_1 100.0(11) . . ?
F3_1 B1 F2_1 100.8(10) . . ?
F3_2 B1 F2_2 106.2(12) . . ?
F4_2 B1 F2_2 104.3(13) . . ?
F1_2 B1 F2_2 97.5(10) . . ?

loop_
_geom_bond_atom_site_label_1
_geom_bond_atom_site_label_2
_geom_bond_distance
_geom_bond_site_symmetry_2
_geom_bond_publ_flag
P1 C6 1.792(3) 3_656 ?
P1 C6 1.792(3) . ?
P1 C1 1.797(3) . ?
P1 C1 1.797(3) 3_656 ?
C1 C2 1.536(4) . ?
C2 C3 1.524(4) . ?
C3 C4 1.518(4) . ?
C4 C5 1.520(4) . ?
C6 C7 1.533(4) . ?
C7 C8 1.525(4) . ?
C8 C9 1.515(4) . ?
C9 C10 1.524(4) . ?
B1 F4_1 1.175(12) . ?
B1 F3_2 1.244(19) . ?
B1 F4_2 1.301(13) . ?
B1 F1_1 1.414(12) . ?
B1 F3_1 1.43(2) . ?
B1 F1_2 1.433(11) . ?
B1 F2_1 1.48(2) . ?
B1 F2_2 1.524(14) . ?
